data_9000054
loop_
_publ_author_name
'Qurashi, M. M.'
'Barnes, W. H.'

_publ_section_title
;
 The structure of pucherite, BiVO4
;
_journal_name_full 'American Mineralogist'
_journal_page_first 489
_journal_page_last 500
_journal_volume 38
_journal_year 1953
_chemical_formula_structural Bi(VO4)
_chemical_formula_sum 'Bi O4 V'
_chemical_name_mineral Pucherite
_space_group_IT_number 60
_symmetry_space_group_name_Hall '-P 2a 2n'
_symmetry_space_group_name_H-M 'P n c a'
_cell_angle_alpha 90
_cell_angle_beta 90
_cell_angle_gamma 90
_cell_length_a 5.332
_cell_length_b 5.060
_cell_length_c 12.020
_cell_formula_units_Z 4
_cell_volume 324.299
_database_code_amcsd 0000057
_exptl_crystal_density_diffrn 6.634
_cod_original_formula_sum 'Bi V O4'
_cod_database_code 9000054

loop_
_space_group_symop_operation_xyz
x,y,z
1/2+x,y,-z
1/2-x,-y,z
x,1/2-y,1/2+z
-x,1/2+y,1/2-z
1/2-x,1/2+y,1/2+z
1/2+x,1/2-y,1/2-z
-x,-y,-z

loop_
_atom_site_label
_atom_site_fract_x
_atom_site_fract_y
_atom_site_fract_z
_atom_site_U_iso_or_equiv
Bi 0.25000 0.00000 0.10970 0.01646
V 0.25000 0.00000 0.39380 0.01646
O1 -0.05250 -0.22920 0.03160 0.01646
O2 -0.03000 0.34980 0.19550 0.01646

loop_
_cod_related_entry_id
_cod_related_entry_database
_cod_related_entry_code
1 AMCSD 0000057
